data_1544137
loop_
_publ_author_name
'He, Benzhao'
'Zhen, Shijie'
'Wu, Yongwei'
'Hu, Rongrong'
'Zhao, Zujin'
'Qin, Anjun'
'Tang, Ben Zhong'

_publ_section_title
;
 Cu(i)-Catalyzed amino-yne click polymerization
;
_journal_issue 48
_journal_name_full 'Polym. Chem.'
_journal_page_first 7375
_journal_paper_doi 10.1039/C6PY01501H
_journal_volume 7
_journal_year 2016
_chemical_formula_moiety 'C33 H24 O4'
_chemical_formula_sum 'C33 H24 O4'
_chemical_formula_weight 484.52
_chemical_name_systematic '4,4'-Isopropylidenediphenyl bis(3-phenylpropiolate)'
_space_group_crystal_system triclinic
_space_group_IT_number 2
_space_group_name_Hall '-P 1'
_space_group_name_H-M_alt 'P -1'
_symmetry_space_group_name_Hall '-P 1'
_symmetry_space_group_name_H-M 'P -1'
_atom_sites_solution_hydrogens geom
_atom_sites_solution_primary direct
_atom_sites_solution_secondary difmap
_audit_creation_date 2015-09-08
_audit_creation_method
;
Olex2 1.2
(compiled 2014.03.20 svn.r2914 for OlexSys, GUI svn.r4816)
;
_audit_update_record
;
2016-03-03 deposited with the CCDC.
2016-09-14 downloaded from the CCDC.
;
_cell_angle_alpha 105.048(8)
_cell_angle_beta 91.812(7)
_cell_angle_gamma 110.568(8)
_cell_formula_units_Z 2
_cell_length_a 8.8102(8)
_cell_length_b 12.1290(11)
_cell_length_c 13.7804(11)
_cell_measurement_reflns_used 1807
_cell_measurement_temperature 293
_cell_measurement_theta_max 29.4570
_cell_measurement_theta_min 3.0997
_cell_volume 1319.1(2)
_computing_cell_refinement
;
CrysAlisPro, Agilent Technologies,
Version 1.171.35.11 (release 16-05-2011 CrysAlis171 .NET)
(compiled May 16 2011,17:55:39)
;
_computing_data_collection
;
CrysAlisPro, Agilent Technologies,
Version 1.171.35.11 (release 16-05-2011 CrysAlis171 .NET)
(compiled May 16 2011,17:55:39)
;
_computing_data_reduction
;
CrysAlisPro, Agilent Technologies,
Version 1.171.35.11 (release 16-05-2011 CrysAlis171 .NET)
(compiled May 16 2011,17:55:39)
;
_computing_molecular_graphics 'Olex2 (Dolomanov et al., 2009)'
_computing_publication_material 'Olex2 (Dolomanov et al., 2009)'
_computing_structure_refinement 'ShelXL (Sheldrick, 2008)'
_computing_structure_solution 'ShelXS (Sheldrick, 2008)'
_diffrn_ambient_temperature 293.15
_diffrn_detector_area_resol_mean 10.3592
_diffrn_measured_fraction_theta_full 0.997
_diffrn_measured_fraction_theta_max 0.997
_diffrn_measurement_device_type 'Xcalibur, Atlas, Gemini ultra'
_diffrn_measurement_method '\w scans'
_diffrn_orient_matrix_UB_11 -0.0233685000
_diffrn_orient_matrix_UB_12 0.0474035000
_diffrn_orient_matrix_UB_13 0.0291931000
_diffrn_orient_matrix_UB_21 0.0714169000
_diffrn_orient_matrix_UB_22 0.0448393000
_diffrn_orient_matrix_UB_23 -0.0085545000
_diffrn_orient_matrix_UB_31 -0.0434389000
_diffrn_orient_matrix_UB_32 -0.0003446000
_diffrn_orient_matrix_UB_33 -0.0443709000
_diffrn_radiation_monochromator graphite
_diffrn_radiation_type MoK\a
_diffrn_radiation_wavelength 0.71073
_diffrn_reflns_av_R_equivalents 0.0256
_diffrn_reflns_av_unetI/netI 0.0430
_diffrn_reflns_limit_h_max 8
_diffrn_reflns_limit_h_min -10
_diffrn_reflns_limit_k_max 13
_diffrn_reflns_limit_k_min -14
_diffrn_reflns_limit_l_max 16
_diffrn_reflns_limit_l_min -14
_diffrn_reflns_number 8271
_diffrn_reflns_theta_full 25.35
_diffrn_reflns_theta_max 25.35
_diffrn_reflns_theta_min 3.11
_diffrn_source 'Enhance (Mo) X-ray Source'
_exptl_absorpt_coefficient_mu 0.080
_exptl_absorpt_correction_T_max 1.00000
_exptl_absorpt_correction_T_min 0.88392
_exptl_absorpt_correction_type multi-scan
_exptl_absorpt_process_details
;
CrysAlisPro, Agilent Technologies,
Version 1.171.35.11 (release 16-05-2011 CrysAlis171 .NET)
(compiled May 16 2011,17:55:39)
Empirical absorption correction using spherical harmonics,
 implemented in SCALE3 ABSPACK scaling algorithm.
;
_exptl_crystal_colour colourless
_exptl_crystal_colour_primary colourless
_exptl_crystal_density_diffrn 1.220
_exptl_crystal_density_method 'not measured'
_exptl_crystal_description plate
_exptl_crystal_F_000 508
_exptl_crystal_recrystallization_method 'Re-crystallisation from solvent'
_exptl_crystal_size_max 0.45
_exptl_crystal_size_mid 0.36
_exptl_crystal_size_min 0.28
_refine_diff_density_max 0.325
_refine_diff_density_min -0.304
_refine_diff_density_rms 0.032
_refine_ls_extinction_coef 0.030(3)
_refine_ls_extinction_expression Fc^*^=kFc[1+0.001xFc^2^\l^3^/sin(2\q)]^-1/4^
_refine_ls_extinction_method SHELXL
_refine_ls_goodness_of_fit_ref 1.019
_refine_ls_hydrogen_treatment constr
_refine_ls_matrix_type full
_refine_ls_number_parameters 337
_refine_ls_number_reflns 4828
_refine_ls_number_restraints 0
_refine_ls_restrained_S_all 1.019
_refine_ls_R_factor_all 0.0865
_refine_ls_R_factor_gt 0.0520
_refine_ls_shift/su_max 0.000
_refine_ls_shift/su_mean 0.000
_refine_ls_structure_factor_coef Fsqd
_refine_ls_weighting_details 'calc w=1/[\s^2^(Fo^2^)+(0.0553P)^2^+0.2902P] where P=(Fo^2^+2Fc^2^)/3'
_refine_ls_weighting_scheme calc
_refine_ls_wR_factor_gt 0.1227
_refine_ls_wR_factor_ref 0.1478
_reflns_number_gt 3110
_reflns_number_total 4828
_reflns_threshold_expression >2sigma(I)
_cod_data_source_file c6py01501h2.cif
_cod_data_source_block 150908_hbz_4_1
_cod_depositor_comments 'Adding full bibliography for 1544136--1544137.cif.'
_cod_database_code 1544137
_chemical_oxdiff_formula 'c10 h10 n2 o8'
_reflns_odcompleteness_completeness 99.57
_reflns_odcompleteness_iscentric 1
_reflns_odcompleteness_theta 26.32
_olex2_refinement_description
;
1. Fixed Uiso
 At 1.2 times of:
  All C(H) groups
 At 1.5 times of:
  All C(H,H,H) groups
2.a Aromatic/amide H refined with riding coordinates:
 C1(H1), C2(H2), C3(H3), C4(H4), C5(H5), C11(H11), C12(H12), C14(H14),
 C15(H15), C20(H20), C21(H21), C23(H23), C24(H24), C29(H29), C30(H30), C31(H31),
  C32(H32), C33(H33)
2.b Idealised Me refined as rotating group:
 C17(H17A,H17B,H17C), C18(H18A,H18B,H18C)
;
_solvent_exptl_crystal_recrystallization_method 'DCM / Hexane'

loop_
_space_group_symop_id
_space_group_symop_operation_xyz
1 'x, y, z'
2 '-x, -y, -z'

loop_
_atom_site_label
_atom_site_type_symbol
_atom_site_fract_x
_atom_site_fract_y
_atom_site_fract_z
_atom_site_U_iso_or_equiv
_atom_site_adp_type
_atom_site_occupancy
_atom_site_calc_flag
_atom_site_refinement_flags_posn
O1 O 1.4421(3) 0.98589(17) -0.1633(2) 0.1201(9) Uani 1 d .
O2 O 1.3600(2) 0.78500(13) -0.18875(12) 0.0653(5) Uani 1 d .
O3 O 0.7642(2) 0.51338(15) 0.31767(11) 0.0664(5) Uani 1 d .
O4 O 0.4915(2) 0.45499(17) 0.31516(13) 0.0804(5) Uani 1 d .
C1 C 1.9623(4) 0.9724(3) -0.3490(3) 0.1098(12) Uani 1 d .
H1 H 1.9643 1.0481 -0.3098 0.132 Uiso 1 calc R
C2 C 2.0876(5) 0.9664(4) -0.4037(4) 0.1494(18) Uani 1 d .
H2 H 2.1747 1.0383 -0.4015 0.179 Uiso 1 calc R
C3 C 2.0861(4) 0.8567(4) -0.4610(3) 0.1122(12) Uani 1 d .
H3 H 2.1717 0.8539 -0.4981 0.135 Uiso 1 calc R
C4 C 1.9603(4) 0.7505(3) -0.46459(19) 0.0829(8) Uani 1 d .
H4 H 1.9605 0.6753 -0.5033 0.100 Uiso 1 calc R
C5 C 1.8325(3) 0.7550(2) -0.41053(17) 0.0677(7) Uani 1 d .
H5 H 1.7455 0.6828 -0.4134 0.081 Uiso 1 calc R
C6 C 1.8338(3) 0.8666(2) -0.35222(16) 0.0580(6) Uani 1 d .
C7 C 1.7023(3) 0.8733(2) -0.29595(16) 0.0567(6) Uani 1 d .
C8 C 1.5935(3) 0.8802(2) -0.24970(17) 0.0583(6) Uani 1 d .
C9 C 1.4599(3) 0.8918(2) -0.19701(17) 0.0584(6) Uani 1 d .
C10 C 1.2205(3) 0.78162(18) -0.13993(16) 0.0503(5) Uani 1 d .
C11 C 1.2347(3) 0.81627(19) -0.03598(17) 0.0566(6) Uani 1 d .
H11 H 1.3367 0.8485 0.0032 0.068 Uiso 1 calc R
C12 C 1.0941(3) 0.8022(2) 0.00898(16) 0.0546(6) Uani 1 d .
H12 H 1.1026 0.8254 0.0794 0.066 Uiso 1 calc R
C13 C 0.9404(3) 0.75432(18) -0.04778(15) 0.0470(5) Uani 1 d .
C14 C 0.9330(3) 0.7210(2) -0.15182(17) 0.0605(6) Uani 1 d .
H14 H 0.8318 0.6889 -0.1918 0.073 Uiso 1 calc R
C15 C 1.0729(3) 0.7343(2) -0.19808(17) 0.0606(6) Uani 1 d .
H15 H 1.0656 0.7110 -0.2684 0.073 Uiso 1 calc R
C16 C 0.7891(3) 0.7479(2) 0.00503(17) 0.0575(6) Uani 1 d .
C17 C 0.6283(3) 0.6683(3) -0.0669(2) 0.0948(10) Uani 1 d .
H17A H 0.6199 0.7046 -0.1200 0.142 Uiso 1 calc GR
H17B H 0.5372 0.6636 -0.0295 0.142 Uiso 1 calc GR
H17C H 0.6276 0.5871 -0.0960 0.142 Uiso 1 calc GR
C18 C 0.7944(4) 0.8803(3) 0.0426(2) 0.1007(11) Uani 1 d .
H18A H 0.8880 0.9292 0.0931 0.151 Uiso 1 calc GR
H18B H 0.6966 0.8799 0.0715 0.151 Uiso 1 calc GR
H18C H 0.8020 0.9145 -0.0134 0.151 Uiso 1 calc GR
C19 C 0.7867(3) 0.69024(18) 0.09194(15) 0.0482(5) Uani 1 d .
C20 C 0.7391(3) 0.7332(2) 0.18373(17) 0.0681(7) Uani 1 d .
H20 H 0.7135 0.8033 0.1958 0.082 Uiso 1 calc R
C21 C 0.7284(3) 0.6745(2) 0.25887(17) 0.0714(7) Uani 1 d .
H21 H 0.6977 0.7057 0.3209 0.086 Uiso 1 calc R
C22 C 0.7632(3) 0.5716(2) 0.24075(16) 0.0540(6) Uani 1 d .
C23 C 0.8092(3) 0.5253(2) 0.15081(16) 0.0587(6) Uani 1 d .
H23 H 0.8328 0.4544 0.1392 0.070 Uiso 1 calc R
C24 C 0.8205(3) 0.58473(19) 0.07701(16) 0.0560(6) Uani 1 d .
H24 H 0.8518 0.5528 0.0154 0.067 Uiso 1 calc R
C25 C 0.6203(3) 0.4605(2) 0.34910(16) 0.0589(6) Uani 1 d .
C26 C 0.6440(3) 0.4102(2) 0.42996(17) 0.0645(7) Uani 1 d .
C27 C 0.6483(3) 0.3670(2) 0.49704(17) 0.0601(6) Uani 1 d .
C28 C 0.6517(3) 0.3120(2) 0.57733(15) 0.0544(6) Uani 1 d .
C29 C 0.7610(4) 0.3747(3) 0.6637(2) 0.0889(9) Uani 1 d .
H29 H 0.8348 0.4541 0.6712 0.107 Uiso 1 calc R
C30 C 0.7618(4) 0.3199(3) 0.7403(2) 0.1082(12) Uani 1 d .
H30 H 0.8351 0.3632 0.7995 0.130 Uiso 1 calc R
C31 C 0.6559(4) 0.2032(3) 0.7290(2) 0.0910(9) Uani 1 d .
H31 H 0.6570 0.1667 0.7805 0.109 Uiso 1 calc R
C32 C 0.5490(3) 0.1403(3) 0.6434(2) 0.0798(8) Uani 1 d .
H32 H 0.4775 0.0602 0.6358 0.096 Uiso 1 calc R
C33 C 0.5453(3) 0.1938(2) 0.56765(17) 0.0642(6) Uani 1 d .
H33 H 0.4704 0.1500 0.5092 0.077 Uiso 1 calc R

loop_
_atom_site_aniso_label
_atom_site_aniso_U_11
_atom_site_aniso_U_22
_atom_site_aniso_U_33
_atom_site_aniso_U_23
_atom_site_aniso_U_13
_atom_site_aniso_U_12
O1 0.1175(19) 0.0608(11) 0.201(2) 0.0484(13) 0.1105(18) 0.0404(12)
O2 0.0632(11) 0.0555(9) 0.0938(11) 0.0350(8) 0.0456(9) 0.0293(8)
O3 0.0619(11) 0.0768(11) 0.0692(10) 0.0458(8) 0.0167(8) 0.0176(8)
O4 0.0683(13) 0.0983(14) 0.0895(12) 0.0553(11) 0.0244(10) 0.0272(11)
C1 0.071(2) 0.0784(19) 0.155(3) 0.0076(19) 0.061(2) 0.0134(16)
C2 0.086(3) 0.102(3) 0.226(4) 0.014(3) 0.096(3) 0.012(2)
C3 0.068(2) 0.126(3) 0.133(3) 0.020(2) 0.061(2) 0.034(2)
C4 0.0677(19) 0.103(2) 0.0764(17) 0.0061(15) 0.0201(14) 0.0430(18)
C5 0.0553(15) 0.0741(16) 0.0697(15) 0.0159(13) 0.0153(12) 0.0222(13)
C6 0.0439(13) 0.0724(15) 0.0575(13) 0.0179(12) 0.0184(10) 0.0209(12)
C7 0.0509(14) 0.0628(14) 0.0595(13) 0.0220(11) 0.0166(11) 0.0212(11)
C8 0.0549(15) 0.0587(13) 0.0660(13) 0.0232(11) 0.0251(12) 0.0217(11)
C9 0.0586(15) 0.0522(13) 0.0739(14) 0.0244(11) 0.0320(12) 0.0255(12)
C10 0.0501(14) 0.0442(11) 0.0691(14) 0.0280(10) 0.0285(11) 0.0224(10)
C11 0.0448(13) 0.0551(13) 0.0676(14) 0.0194(11) 0.0118(11) 0.0144(10)
C12 0.0534(14) 0.0600(13) 0.0541(12) 0.0213(10) 0.0170(11) 0.0210(11)
C13 0.0493(13) 0.0483(11) 0.0583(12) 0.0309(10) 0.0204(10) 0.0234(10)
C14 0.0520(14) 0.0795(16) 0.0631(14) 0.0361(12) 0.0146(11) 0.0281(12)
C15 0.0631(16) 0.0757(15) 0.0547(13) 0.0296(12) 0.0210(12) 0.0307(13)
C16 0.0517(14) 0.0704(14) 0.0748(14) 0.0438(12) 0.0287(11) 0.0337(12)
C17 0.0493(16) 0.162(3) 0.102(2) 0.081(2) 0.0224(14) 0.0420(18)
C18 0.138(3) 0.105(2) 0.136(2) 0.085(2) 0.090(2) 0.093(2)
C19 0.0427(12) 0.0486(12) 0.0613(12) 0.0260(10) 0.0199(10) 0.0181(10)
C20 0.0905(19) 0.0582(14) 0.0772(15) 0.0323(12) 0.0429(14) 0.0416(14)
C21 0.099(2) 0.0659(15) 0.0625(14) 0.0280(12) 0.0413(14) 0.0375(15)
C22 0.0545(14) 0.0524(12) 0.0582(13) 0.0306(10) 0.0154(10) 0.0126(11)
C23 0.0700(16) 0.0489(12) 0.0693(14) 0.0295(11) 0.0235(12) 0.0262(11)
C24 0.0685(16) 0.0509(12) 0.0586(12) 0.0235(10) 0.0275(11) 0.0272(11)
C25 0.0644(17) 0.0576(14) 0.0545(13) 0.0242(11) 0.0169(12) 0.0158(12)
C26 0.0725(17) 0.0620(14) 0.0596(13) 0.0290(12) 0.0201(12) 0.0166(12)
C27 0.0662(16) 0.0586(14) 0.0595(13) 0.0255(11) 0.0220(11) 0.0207(12)
C28 0.0548(14) 0.0626(14) 0.0541(12) 0.0275(11) 0.0182(11) 0.0231(11)
C29 0.089(2) 0.0784(18) 0.0816(18) 0.0369(15) 0.0001(16) 0.0011(16)
C30 0.097(2) 0.124(3) 0.085(2) 0.054(2) -0.0167(17) 0.003(2)
C31 0.078(2) 0.117(2) 0.097(2) 0.0726(19) 0.0127(17) 0.0282(19)
C32 0.0668(18) 0.0818(18) 0.101(2) 0.0573(16) 0.0175(16) 0.0175(14)
C33 0.0553(15) 0.0705(15) 0.0679(14) 0.0320(12) 0.0105(11) 0.0161(12)

loop_
_atom_type_symbol
_atom_type_description
_atom_type_scat_dispersion_real
_atom_type_scat_dispersion_imag
_atom_type_scat_source
C C 0.0033 0.0016 'International Tables Vol C Tables 4.2.6.8 and 6.1.1.4'
H H 0.0000 0.0000 'International Tables Vol C Tables 4.2.6.8 and 6.1.1.4'
O O 0.0106 0.0060 'International Tables Vol C Tables 4.2.6.8 and 6.1.1.4'

loop_
_geom_angle_atom_site_label_1
_geom_angle_atom_site_label_2
_geom_angle_atom_site_label_3
_geom_angle
C9 O2 C10 118.46(16)
C25 O3 C22 117.65(18)
C2 C1 H1 120.1
C2 C1 C6 119.7(3)
C6 C1 H1 120.1
C1 C2 H2 119.7
C3 C2 C1 120.6(3)
C3 C2 H2 119.7
C2 C3 H3 119.8
C2 C3 C4 120.5(3)
C4 C3 H3 119.8
C3 C4 H4 120.2
C3 C4 C5 119.6(3)
C5 C4 H4 120.2
C4 C5 H5 120.0
C6 C5 C4 120.0(2)
C6 C5 H5 120.0
C1 C6 C5 119.5(2)
C1 C6 C7 119.6(2)
C5 C6 C7 120.9(2)
C8 C7 C6 179.2(2)
C7 C8 C9 177.1(2)
O1 C9 O2 123.8(2)
O1 C9 C8 124.2(2)
O2 C9 C8 111.95(19)
C11 C10 O2 120.1(2)
C15 C10 O2 118.21(19)
C15 C10 C11 121.5(2)
C10 C11 H11 120.8
C10 C11 C12 118.4(2)
C12 C11 H11 120.8
C11 C12 H12 119.0
C11 C12 C13 121.9(2)
C13 C12 H12 119.0
C12 C13 C16 120.16(18)
C14 C13 C12 117.3(2)
C14 C13 C16 122.4(2)
C13 C14 H14 119.3
C13 C14 C15 121.5(2)
C15 C14 H14 119.3
C10 C15 C14 119.4(2)
C10 C15 H15 120.3
C14 C15 H15 120.3
C13 C16 C17 112.6(2)
C13 C16 C18 106.61(19)
C13 C16 C19 110.81(17)
C18 C16 C17 108.4(2)
C19 C16 C17 106.31(18)
C19 C16 C18 112.15(19)
C16 C17 H17A 109.5
C16 C17 H17B 109.5
C16 C17 H17C 109.5
H17A C17 H17B 109.5
H17A C17 H17C 109.5
H17B C17 H17C 109.5
C16 C18 H18A 109.5
C16 C18 H18B 109.5
C16 C18 H18C 109.5
H18A C18 H18B 109.5
H18A C18 H18C 109.5
H18B C18 H18C 109.5
C20 C19 C16 122.84(19)
C20 C19 C24 117.00(18)
C24 C19 C16 119.95(18)
C19 C20 H20 119.2
C19 C20 C21 121.6(2)
C21 C20 H20 119.2
C20 C21 H21 120.4
C22 C21 C20 119.2(2)
C22 C21 H21 120.4
C21 C22 O3 120.95(19)
C21 C22 C23 121.12(19)
C23 C22 O3 117.78(19)
C22 C23 H23 120.4
C22 C23 C24 119.2(2)
C24 C23 H23 120.4
C19 C24 H24 119.1
C23 C24 C19 121.83(19)
C23 C24 H24 119.1
O3 C25 C26 110.5(2)
O4 C25 O3 125.2(2)
O4 C25 C26 124.3(2)
C27 C26 C25 173.8(3)
C26 C27 C28 178.9(3)
C29 C28 C27 120.9(2)
C29 C28 C33 118.8(2)
C33 C28 C27 120.2(2)
C28 C29 H29 120.0
C28 C29 C30 119.9(3)
C30 C29 H29 120.0
C29 C30 H30 119.9
C31 C30 C29 120.2(3)
C31 C30 H30 119.9
C30 C31 H31 119.9
C32 C31 C30 120.1(2)
C32 C31 H31 119.9
C31 C32 H32 119.8
C31 C32 C33 120.3(3)
C33 C32 H32 119.8
C28 C33 H33 119.7
C32 C33 C28 120.6(2)
C32 C33 H33 119.7

loop_
_geom_bond_atom_site_label_1
_geom_bond_atom_site_label_2
_geom_bond_distance
O1 C9 1.182(3)
O2 C9 1.322(3)
O2 C10 1.412(2)
O3 C22 1.419(2)
O3 C25 1.346(3)
O4 C25 1.187(3)
C1 H1 0.9300
C1 C2 1.369(4)
C1 C6 1.370(4)
C2 H2 0.9300
C2 C3 1.355(5)
C3 H3 0.9300
C3 C4 1.360(4)
C4 H4 0.9300
C4 C5 1.379(3)
C5 H5 0.9300
C5 C6 1.378(3)
C6 C7 1.429(3)
C7 C8 1.183(3)
C8 C9 1.432(3)
C10 C11 1.372(3)
C10 C15 1.354(3)
C11 H11 0.9300
C11 C12 1.379(3)
C12 H12 0.9300
C12 C13 1.388(3)
C13 C14 1.378(3)
C13 C16 1.527(3)
C14 H14 0.9300
C14 C15 1.383(3)
C15 H15 0.9300
C16 C17 1.541(4)
C16 C18 1.537(3)
C16 C19 1.533(3)
C17 H17A 0.9600
C17 H17B 0.9600
C17 H17C 0.9600
C18 H18A 0.9600
C18 H18B 0.9600
C18 H18C 0.9600
C19 C20 1.376(3)
C19 C24 1.380(3)
C20 H20 0.9300
C20 C21 1.389(3)
C21 H21 0.9300
C21 C22 1.352(3)
C22 C23 1.358(3)
C23 H23 0.9300
C23 C24 1.378(3)
C24 H24 0.9300
C25 C26 1.444(3)
C26 C27 1.181(3)
C27 C28 1.437(3)
C28 C29 1.366(3)
C28 C33 1.379(3)
C29 H29 0.9300
C29 C30 1.386(4)
C30 H30 0.9300
C30 C31 1.359(4)
C31 H31 0.9300
C31 C32 1.348(4)
C32 H32 0.9300
C32 C33 1.370(3)
C33 H33 0.9300

loop_
_geom_torsion_atom_site_label_1
_geom_torsion_atom_site_label_2
_geom_torsion_atom_site_label_3
_geom_torsion_atom_site_label_4
_geom_torsion
O2 C10 C11 C12 -174.73(18)
O2 C10 C15 C14 174.98(19)
O3 C22 C23 C24 -175.6(2)
O3 C25 C26 C27 172(2)
O4 C25 C26 C27 -8(2)
C1 C2 C3 C4 -0.4(7)
C1 C6 C7 C8 41(19)
C2 C1 C6 C5 0.1(5)
C2 C1 C6 C7 -179.3(4)
C2 C3 C4 C5 0.9(6)
C3 C4 C5 C6 -0.8(4)
C4 C5 C6 C1 0.4(4)
C4 C5 C6 C7 179.7(2)
C5 C6 C7 C8 -138(19)
C6 C1 C2 C3 -0.1(7)
C6 C7 C8 C9 24(23)
C7 C8 C9 O1 -52(5)
C7 C8 C9 O2 129(5)
C9 O2 C10 C11 -80.5(3)
C9 O2 C10 C15 104.8(2)
C10 O2 C9 O1 2.3(4)
C10 O2 C9 C8 -178.95(19)
C10 C11 C12 C13 0.0(3)
C11 C10 C15 C14 0.3(3)
C11 C12 C13 C14 0.0(3)
C11 C12 C13 C16 -176.10(19)
C12 C13 C14 C15 0.2(3)
C12 C13 C16 C17 -167.9(2)
C12 C13 C16 C18 73.4(2)
C12 C13 C16 C19 -48.9(3)
C13 C14 C15 C10 -0.3(3)
C13 C16 C19 C20 139.6(2)
C13 C16 C19 C24 -45.7(3)
C14 C13 C16 C17 16.3(3)
C14 C13 C16 C18 -102.5(3)
C14 C13 C16 C19 135.2(2)
C15 C10 C11 C12 -0.1(3)
C16 C13 C14 C15 176.2(2)
C16 C19 C20 C21 175.9(2)
C16 C19 C24 C23 -175.6(2)
C17 C16 C19 C20 -97.7(3)
C17 C16 C19 C24 76.9(3)
C18 C16 C19 C20 20.6(3)
C18 C16 C19 C24 -164.8(2)
C19 C20 C21 C22 -1.0(4)
C20 C19 C24 C23 -0.7(3)
C20 C21 C22 O3 175.9(2)
C20 C21 C22 C23 0.4(4)
C21 C22 C23 C24 0.0(4)
C22 O3 C25 O4 2.7(3)
C22 O3 C25 C26 -177.71(18)
C22 C23 C24 C19 0.1(4)
C24 C19 C20 C21 1.2(4)
C25 O3 C22 C21 67.3(3)
C25 O3 C22 C23 -117.1(2)
C25 C26 C27 C28 72(15)
C26 C27 C28 C29 164(14)
C26 C27 C28 C33 -15(14)
C27 C28 C29 C30 179.9(3)
C27 C28 C33 C32 179.3(2)
C28 C29 C30 C31 1.0(5)
C29 C28 C33 C32 0.2(4)
C29 C30 C31 C32 -0.2(6)
C30 C31 C32 C33 -0.6(5)
C31 C32 C33 C28 0.7(4)
C33 C28 C29 C30 -1.0(4)
